data_2212906
loop_
_publ_author_name
'Ho, Soo Yei'
'Tiekink, Edward R. T.'

_publ_section_title
;
 Bis(\m-Diphenylphosphino)ethane-\k^2^<i>P</i>:<i>P</i>')-bis[(<i>O</i>-ethyl
 <i>N</i>-phenylthiocarbamato-\k<i>S</i>)gold(I)]
;
_journal_coeditor_code HB2333
_journal_issue 4
_journal_name_full 'Acta Crystallographica Section E'
_journal_page_first m1128
_journal_page_last m1129
_journal_paper_doi 10.1107/S1600536807012755
_journal_volume 63
_journal_year 2007
_chemical_formula_iupac '[Au2 (C9 H10 N O S)2 (C26 H24 P2)]'
_chemical_formula_moiety 'C44 H44 Au2 N2 O2 P2 S2'
_chemical_formula_sum 'C44 H44 Au2 N2 O2 P2 S2'
_chemical_formula_weight 1152.80
_chemical_name_systematic
;
Bis(\m-Diphenylphosphino)ethane-\k^2^P:P')-bis[(O-ethyl
N-phenylthiocarbamato-\kS)gold(I)]
;
_space_group_IT_number 14
_symmetry_cell_setting monoclinic
_symmetry_space_group_name_Hall '-P 2ybc'
_symmetry_space_group_name_H-M 'P 1 21/c 1'
_atom_sites_solution_hydrogens geom
_atom_sites_solution_primary direct
_atom_sites_solution_secondary difmap
_audit_creation_method SHELXL-97
_cell_angle_alpha 90
_cell_angle_beta 95.1780(10)
_cell_angle_gamma 90
_cell_formula_units_Z 2
_cell_length_a 8.3904(4)
_cell_length_b 24.4688(13)
_cell_length_c 10.0555(5)
_cell_measurement_reflns_used 6245
_cell_measurement_temperature 223(2)
_cell_measurement_theta_max 30.0
_cell_measurement_theta_min 2.2
_cell_volume 2056.00(18)
_computing_cell_refinement 'SAINT (Bruker, 2000)'
_computing_data_collection 'SMART (Bruker, 2000)'
_computing_data_reduction SAINT
_computing_molecular_graphics 'ORTEPII (Johnson, 1976)'
_computing_publication_material SHELXL97
_computing_structure_refinement 'SHELXL97 (Sheldrick, 1997)'
_computing_structure_solution 'PATTY in DIRDIF92 (Beurskens <i>et al.</i>,  1992)'
_diffrn_ambient_temperature 223(2)
_diffrn_measured_fraction_theta_full 0.995
_diffrn_measured_fraction_theta_max 0.995
_diffrn_measurement_device_type 'Bruker SMART CCD'
_diffrn_measurement_method \w
_diffrn_radiation_monochromator graphite
_diffrn_radiation_source 'fine-focus sealed tube'
_diffrn_radiation_type MoK\a
_diffrn_radiation_wavelength 0.71069
_diffrn_reflns_av_R_equivalents 0.047
_diffrn_reflns_av_sigmaI/netI 0.049
_diffrn_reflns_limit_h_max 11
_diffrn_reflns_limit_h_min -9
_diffrn_reflns_limit_k_max 34
_diffrn_reflns_limit_k_min -32
_diffrn_reflns_limit_l_max 14
_diffrn_reflns_limit_l_min -13
_diffrn_reflns_number 17212
_diffrn_reflns_theta_full 30.0
_diffrn_reflns_theta_max 30.0
_diffrn_reflns_theta_min 1.7
_diffrn_standards_decay_% 0
_diffrn_standards_number 0
_exptl_absorpt_coefficient_mu 7.346
_exptl_absorpt_correction_T_max 1
_exptl_absorpt_correction_T_min 0.363
_exptl_absorpt_correction_type multi-scan
_exptl_absorpt_process_details '(SADABS; Bruker, 2000)'
_exptl_crystal_colour colourless
_exptl_crystal_density_diffrn 1.862
_exptl_crystal_density_method 'not measured'
_exptl_crystal_description block
_exptl_crystal_F_000 1116
_exptl_crystal_size_max 0.23
_exptl_crystal_size_mid 0.11
_exptl_crystal_size_min 0.03
_refine_diff_density_max 1.58
_refine_diff_density_min -1.39
_refine_ls_extinction_method none
_refine_ls_goodness_of_fit_ref 1.11
_refine_ls_hydrogen_treatment constr
_refine_ls_matrix_type full
_refine_ls_number_parameters 244
_refine_ls_number_reflns 5988
_refine_ls_number_restraints 0
_refine_ls_restrained_S_all 1.11
_refine_ls_R_factor_all 0.039
_refine_ls_R_factor_gt 0.029
_refine_ls_shift/su_max 0.001
_refine_ls_shift/su_mean 0.000
_refine_ls_structure_factor_coef Fsqd
_refine_ls_weighting_details 'calc w=1/[\s^2^(Fo^2^)+(0.0434P)^2^] where P=(Fo^2^+2Fc^2^)/3'
_refine_ls_weighting_scheme calc
_refine_ls_wR_factor_gt 0.069
_refine_ls_wR_factor_ref 0.090
_reflns_number_gt 5063
_reflns_number_total 5988
_reflns_threshold_expression I>2\s(I)
_cod_data_source_file hb2333.cif
_cod_data_source_block I
_cod_original_sg_symbol_H-M ' P 21/c'
_cod_database_code 2212906
_cod_database_fobs_code 2212906

loop_
_symmetry_equiv_pos_as_xyz
'x, y, z'
'-x, y+1/2, -z+1/2'
'-x, -y, -z'
'x, -y-1/2, z-1/2'

loop_
_atom_site_type_symbol
_atom_site_label
_atom_site_fract_x
_atom_site_fract_y
_atom_site_fract_z
_atom_site_U_iso_or_equiv
_atom_site_adp_type
_atom_site_calc_flag
_atom_site_refinement_flags
_atom_site_occupancy
Au Au 0.140697(17) 0.069098(6) 0.489451(14) 0.02183(6) Uani d . 1
S S1 -0.06202(12) 0.08497(5) 0.62439(10) 0.0245(2) Uani d . 1
P P1 0.34110(12) 0.05007(4) 0.36145(9) 0.01750(19) Uani d . 1
O O1 0.0860(4) 0.17894(15) 0.6120(4) 0.0438(9) Uani d . 1
N N1 -0.1233(4) 0.18205(16) 0.7401(4) 0.0327(8) Uani d . 1
C C1 -0.0399(5) 0.15437(19) 0.6652(4) 0.0280(9) Uani d . 1
C C2 -0.2681(5) 0.16294(17) 0.7823(4) 0.0257(9) Uani d . 1
C C3 -0.3974(5) 0.15150(19) 0.6901(4) 0.0315(10) Uani d . 1
H H3 -0.3837 0.1519 0.5984 0.038 Uiso calc R 1
C C4 -0.5438(6) 0.1398(2) 0.7316(6) 0.0452(13) Uani d . 1
H H4 -0.6303 0.1324 0.6680 0.054 Uiso calc R 1
C C5 -0.5662(6) 0.1385(2) 0.8649(6) 0.0472(14) Uani d . 1
H H5 -0.6672 0.1301 0.8929 0.057 Uiso calc R 1
C C6 -0.4401(7) 0.1497(2) 0.9570(5) 0.0472(14) Uani d . 1
H H6 -0.4552 0.1494 1.0485 0.057 Uiso calc R 1
C C7 -0.2914(6) 0.1616(2) 0.9167(4) 0.0344(10) Uani d . 1
H H7 -0.2054 0.1687 0.9809 0.041 Uiso calc R 1
C C8 0.1043(9) 0.2374(3) 0.6382(7) 0.076(2) Uani d . 1
H H8A 0.1440 0.2431 0.7318 0.092 Uiso calc R 1
H H8B -0.0001 0.2554 0.6227 0.092 Uiso calc R 1
C C9 0.2147(11) 0.2617(3) 0.5527(7) 0.080(2) Uani d . 1
H H9A 0.2267 0.3003 0.5732 0.121 Uiso calc R 1
H H9B 0.1734 0.2573 0.4600 0.121 Uiso calc R 1
H H9C 0.3179 0.2438 0.5675 0.121 Uiso calc R 1
C C10 0.4634(4) -0.00646(15) 0.4288(3) 0.0178(7) Uani d . 1
H H10A 0.3976 -0.0395 0.4303 0.021 Uiso calc R 1
H H10B 0.5493 -0.0135 0.3711 0.021 Uiso calc R 1
C C11 0.4793(5) 0.10624(16) 0.3467(3) 0.0198(7) Uani d . 1
C C12 0.6383(5) 0.09779(18) 0.3277(4) 0.0258(8) Uani d . 1
H H12 0.6780 0.0619 0.3250 0.031 Uiso calc R 1
C C13 0.7401(6) 0.1414(2) 0.3128(5) 0.0346(10) Uani d . 1
H H13 0.8485 0.1350 0.3015 0.042 Uiso calc R 1
C C14 0.6833(6) 0.1941(2) 0.3143(5) 0.0394(11) Uani d . 1
H H14 0.7525 0.2236 0.3033 0.047 Uiso calc R 1
C C15 0.5262(6) 0.20340(19) 0.3320(5) 0.0395(11) Uani d . 1
H H15 0.4871 0.2394 0.3320 0.047 Uiso calc R 1
C C16 0.4241(5) 0.15990(18) 0.3498(4) 0.0310(10) Uani d . 1
H H16 0.3167 0.1667 0.3641 0.037 Uiso calc R 1
C C17 0.2746(5) 0.03446(17) 0.1895(4) 0.0204(8) Uani d . 1
C C18 0.3335(5) -0.00848(19) 0.1203(4) 0.0290(9) Uani d . 1
H H18 0.4071 -0.0329 0.1640 0.035 Uiso calc R 1
C C19 0.2840(6) -0.0157(2) -0.0141(4) 0.0362(11) Uani d . 1
H H19 0.3237 -0.0452 -0.0611 0.043 Uiso calc R 1
C C20 0.1770(5) 0.0203(2) -0.0785(4) 0.0333(10) Uani d . 1
H H20 0.1469 0.0160 -0.1702 0.040 Uiso calc R 1
C C21 0.1136(6) 0.0625(2) -0.0094(4) 0.0325(11) Uani d . 1
H H21 0.0379 0.0862 -0.0531 0.039 Uiso calc R 1
C C22 0.1620(6) 0.06968(17) 0.1243(4) 0.0276(9) Uani d . 1
H H22 0.1191 0.0984 0.1717 0.033 Uiso calc R 1

loop_
_atom_site_aniso_label
_atom_site_aniso_U_11
_atom_site_aniso_U_22
_atom_site_aniso_U_33
_atom_site_aniso_U_12
_atom_site_aniso_U_13
_atom_site_aniso_U_23
Au 0.01822(9) 0.02629(10) 0.02136(9) 0.00433(6) 0.00385(6) -0.00099(6)
S1 0.0209(5) 0.0251(5) 0.0286(5) 0.0020(4) 0.0084(4) -0.0010(4)
P1 0.0176(5) 0.0176(5) 0.0175(4) 0.0029(4) 0.0027(3) 0.0004(4)
O1 0.0375(19) 0.040(2) 0.058(2) -0.0142(16) 0.0253(17) -0.0121(18)
N1 0.031(2) 0.029(2) 0.040(2) -0.0023(16) 0.0106(16) -0.0099(17)
C1 0.023(2) 0.029(2) 0.032(2) -0.0015(18) 0.0058(16) -0.0051(18)
C2 0.024(2) 0.022(2) 0.032(2) 0.0026(16) 0.0084(16) -0.0031(17)
C3 0.031(2) 0.033(3) 0.030(2) 0.005(2) 0.0023(17) -0.0095(19)
C4 0.025(2) 0.037(3) 0.074(4) 0.000(2) 0.007(2) -0.021(3)
C5 0.039(3) 0.029(3) 0.079(4) -0.003(2) 0.035(3) -0.010(3)
C6 0.069(4) 0.037(3) 0.041(3) 0.010(3) 0.033(3) 0.006(2)
C7 0.043(3) 0.032(3) 0.029(2) 0.007(2) 0.0042(19) -0.0017(19)
C8 0.092(5) 0.054(4) 0.092(5) -0.044(4) 0.058(4) -0.035(4)
C9 0.128(7) 0.044(4) 0.075(5) -0.020(4) 0.040(5) -0.013(4)
C10 0.0213(18) 0.0148(18) 0.0175(16) 0.0015(14) 0.0034(13) 0.0017(13)
C11 0.0222(19) 0.0174(19) 0.0196(16) -0.0006(15) -0.0002(14) 0.0026(14)
C12 0.028(2) 0.021(2) 0.0286(19) 0.0018(17) 0.0069(16) 0.0038(17)
C13 0.028(2) 0.036(3) 0.041(2) -0.006(2) 0.0057(19) 0.009(2)
C14 0.044(3) 0.028(3) 0.046(3) -0.012(2) 0.001(2) 0.008(2)
C15 0.049(3) 0.016(2) 0.053(3) 0.001(2) -0.002(2) 0.001(2)
C16 0.030(2) 0.021(2) 0.041(2) 0.0020(18) -0.0019(19) 0.0033(18)
C17 0.0196(18) 0.022(2) 0.0193(16) -0.0021(15) 0.0014(14) 0.0016(15)
C18 0.037(2) 0.026(2) 0.0229(18) 0.0073(19) -0.0012(17) -0.0016(16)
C19 0.050(3) 0.036(3) 0.0214(19) -0.003(2) 0.0004(19) -0.0084(18)
C20 0.040(3) 0.038(3) 0.0212(19) -0.012(2) -0.0010(18) 0.0045(18)
C21 0.028(2) 0.036(3) 0.032(2) 0.0000(19) -0.0049(18) 0.0107(18)
C22 0.027(2) 0.028(2) 0.027(2) 0.0037(17) -0.0011(17) 0.0033(16)

loop_
_atom_type_symbol
_atom_type_description
_atom_type_scat_dispersion_real
_atom_type_scat_dispersion_imag
_atom_type_scat_source
C C 0.0033 0.0016 'International Tables Vol C Tables 4.2.6.8 and 6.1.1.4'
H H 0.0000 0.0000 'International Tables Vol C Tables 4.2.6.8 and 6.1.1.4'
Au Au -2.0133 8.8022 'International Tables Vol C Tables 4.2.6.8 and 6.1.1.4'
N N 0.0061 0.0033 'International Tables Vol C Tables 4.2.6.8 and 6.1.1.4'
P P 0.1023 0.0942 'International Tables Vol C Tables 4.2.6.8 and 6.1.1.4'
O O 0.0106 0.0060 'International Tables Vol C Tables 4.2.6.8 and 6.1.1.4'
S S 0.1246 0.1234 'International Tables Vol C Tables 4.2.6.8 and 6.1.1.4'

loop_
_geom_angle_atom_site_label_1
_geom_angle_atom_site_label_2
_geom_angle_atom_site_label_3
_geom_angle_site_symmetry_1
_geom_angle
P1 Au S1 . 177.57(4)
C1 S1 Au . 103.49(14)
C17 P1 C11 . 103.07(17)
C17 P1 C10 . 108.11(18)
C11 P1 C10 . 105.31(18)
C17 P1 Au . 114.03(13)
C11 P1 Au . 113.91(13)
C10 P1 Au . 111.68(12)
C1 O1 C8 . 115.7(4)
C1 N1 C2 . 122.7(4)
N1 C1 O1 . 119.0(4)
N1 C1 S1 . 127.1(4)
O1 C1 S1 . 113.8(3)
C7 C2 N1 . 120.4(4)
C7 C2 C3 . 118.4(4)
N1 C2 C3 . 120.7(4)
C4 C3 C2 . 120.6(4)
C4 C3 H3 . 119.7
C2 C3 H3 . 119.7
C5 C4 C3 . 120.7(5)
C5 C4 H4 . 119.6
C3 C4 H4 . 119.6
C6 C5 C4 . 119.4(5)
C6 C5 H5 . 120.3
C4 C5 H5 . 120.3
C5 C6 C7 . 120.6(4)
C5 C6 H6 . 119.7
C7 C6 H6 . 119.7
C2 C7 C6 . 120.3(5)
C2 C7 H7 . 119.9
C6 C7 H7 . 119.9
O1 C8 C9 . 111.0(5)
O1 C8 H8A . 109.4
C9 C8 H8A . 109.4
O1 C8 H8B . 109.4
C9 C8 H8B . 109.4
H8A C8 H8B . 108.0
C8 C9 H9A . 109.5
C8 C9 H9B . 109.5
H9A C9 H9B . 109.5
C8 C9 H9C . 109.5
H9A C9 H9C . 109.5
H9B C9 H9C . 109.5
C10 C10 P1 3_656 110.8(3)
C10 C10 H10A 3_656 109.5
P1 C10 H10A . 109.5
C10 C10 H10B 3_656 109.5
P1 C10 H10B . 109.5
H10A C10 H10B . 108.1
C16 C11 C12 . 118.1(4)
C16 C11 P1 . 119.7(3)
C12 C11 P1 . 122.1(3)
C11 C12 C13 . 120.9(4)
C11 C12 H12 . 119.6
C13 C12 H12 . 119.6
C14 C13 C12 . 120.3(4)
C14 C13 H13 . 119.9
C12 C13 H13 . 119.9
C13 C14 C15 . 119.9(4)
C13 C14 H14 . 120.0
C15 C14 H14 . 120.0
C14 C15 C16 . 120.2(4)
C14 C15 H15 . 119.9
C16 C15 H15 . 119.9
C11 C16 C15 . 120.6(4)
C11 C16 H16 . 119.7
C15 C16 H16 . 119.7
C22 C17 C18 . 119.5(4)
C22 C17 P1 . 117.1(3)
C18 C17 P1 . 123.4(3)
C19 C18 C17 . 120.0(4)
C19 C18 H18 . 120.0
C17 C18 H18 . 120.0
C18 C19 C20 . 120.1(4)
C18 C19 H19 . 119.9
C20 C19 H19 . 119.9
C21 C20 C19 . 120.5(4)
C21 C20 H20 . 119.8
C19 C20 H20 . 119.8
C22 C21 C20 . 119.6(4)
C22 C21 H21 . 120.2
C20 C21 H21 . 120.2
C21 C22 C17 . 120.3(4)
C21 C22 H22 . 119.8
C17 C22 H22 . 119.8

loop_
_geom_bond_atom_site_label_1
_geom_bond_atom_site_label_2
_geom_bond_site_symmetry_2
_geom_bond_distance
Au P1 . 2.2564(9)
Au S1 . 2.3025(10)
S1 C1 . 1.753(5)
P1 C17 . 1.809(4)
P1 C11 . 1.813(4)
P1 C10 . 1.816(4)
O1 C1 . 1.366(5)
O1 C8 . 1.460(7)
N1 C1 . 1.269(5)
N1 C2 . 1.403(5)
C2 C7 . 1.384(6)
C2 C3 . 1.390(6)
C3 C4 . 1.363(7)
C3 H3 . 0.9400
C4 C5 . 1.371(7)
C4 H4 . 0.9400
C5 C6 . 1.369(8)
C5 H5 . 0.9400
C6 C7 . 1.376(7)
C6 H6 . 0.9400
C7 H7 . 0.9400
C8 C9 . 1.446(8)
C8 H8A . 0.9800
C8 H8B . 0.9800
C9 H9A . 0.9700
C9 H9B . 0.9700
C9 H9C . 0.9700
C10 C10 3_656 1.539(7)
C10 H10A . 0.9800
C10 H10B . 0.9800
C11 C16 . 1.394(6)
C11 C12 . 1.380(5)
C12 C13 . 1.384(6)
C12 H12 . 0.9400
C13 C14 . 1.374(7)
C13 H13 . 0.9400
C14 C15 . 1.365(7)
C14 H14 . 0.9400
C15 C16 . 1.388(6)
C15 H15 . 0.9400
C16 H16 . 0.9400
C17 C22 . 1.397(6)
C17 C18 . 1.376(6)
C18 C19 . 1.388(5)
C18 H18 . 0.9400
C19 C20 . 1.377(7)
C19 H19 . 0.9400
C20 C21 . 1.377(7)
C20 H20 . 0.9400
C21 C22 . 1.380(6)
C21 H21 . 0.9400
C22 H22 . 0.9400

loop_
_geom_hbond_atom_site_label_D
_geom_hbond_atom_site_label_H
_geom_hbond_atom_site_label_A
_geom_hbond_site_symmetry_A
_geom_hbond_distance_DH
_geom_hbond_distance_HA
_geom_hbond_distance_DA
_geom_hbond_angle_DHA
_geom_hbond_publ_flag
C10 H10a S1 3_556 0.98 3.03 3.872(4) 145 y
C3 H3 Cg1 3_455 0.94 2.68 3.604(4) 167 y
C6 H6 Cg1 3_456 0.94 2.83 3.744(5) 166 y
C15 H15 Cg2 4_665 0.94 2.81 3.603(5) 143 y
